data_4065428
loop_
_publ_author_name
'Sinenkov, Mikhail'
'Kirillov, Evgeny'
'Roisnel, Thierry'
'Fukin, Georgy'
'Trifonov, Alexander'
'Carpentier, Jean-Fran\,cois'

_publ_section_title
;
 Rare-Earth Complexes with Multidentate Tethered Phenoxy-Amidinate
 Ligands: Synthesis, Structure, and Activity in Ring-Opening
 Polymerization of Lactide
;
_journal_issue 20
_journal_name_full Organometallics
_journal_page_first 5509
_journal_paper_doi 10.1021/om200786u
_journal_volume 30
_journal_year 2011
_chemical_compound_source 'synthesis as described'
_chemical_formula_moiety 'C70 H128 Li2 N8 O2 Y2, C4 H10 O'
_chemical_formula_sum 'C74 H138 Li2 N8 O3 Y2'
_chemical_formula_weight 1379.62
_chemical_name_systematic
;
 ?
;
_space_group_IT_number 2
_symmetry_cell_setting triclinic
_symmetry_Int_Tables_number 2
_symmetry_space_group_name_Hall '-P 1'
_symmetry_space_group_name_H-M 'P -1'
_atom_sites_solution_hydrogens geom
_atom_sites_solution_primary direct
_atom_sites_solution_secondary difmap
_audit_conform_dict_location ftp://ftp.iucr.org/pub/cif_core.dic
_audit_conform_dict_name cif_core.dic
_audit_conform_dict_version 2.3
_audit_creation_date 2010-06-11T18:42:31-00:00
_audit_creation_method 'WinGX routine CIF_UPDATE'
_cell_angle_alpha 89.139(2)
_cell_angle_beta 78.449(2)
_cell_angle_gamma 83.931(2)
_cell_formula_units_Z 2
_cell_length_a 16.0270(5)
_cell_length_b 16.3902(7)
_cell_length_c 17.5819(7)
_cell_measurement_reflns_used 6244
_cell_measurement_temperature 150(2)
_cell_measurement_theta_max 23.64
_cell_measurement_theta_min 2.22
_cell_measurement_wavelength 0.71073
_cell_volume 4499.5(3)
_computing_cell_refinement 'Bruker SMART (Bruker, 2002)'
_computing_data_collection 'Bruker SAINT (Bruker, 2002)'
_computing_data_reduction 'Bruker SAINT (Bruker, 2002)'
_computing_molecular_graphics 'Ortep-3 for Windows (Farrugia, 1997)'
_computing_publication_material
;
           WinGX publication routines (Farrugia, 1999),
           CRYSCAL (T. Roisnel, local program)
;
_computing_structure_refinement 'SHELXL-97 (Sheldrick, 1997)'
_computing_structure_solution 'SIR97 (Altomare et al., 1999))'
_diffrn_ambient_temperature 150(2)
_diffrn_detector 'CCD plate'
_diffrn_measured_fraction_theta_full 0.991
_diffrn_measured_fraction_theta_max 0.991
_diffrn_measurement_device_type 'APEXII, Bruker-AXS'
_diffrn_measurement_method 'CCD rotation images, thin slices'
_diffrn_radiation_monochromator graphite
_diffrn_radiation_probe x-ray
_diffrn_radiation_type MoK\a
_diffrn_radiation_wavelength 0.71073
_diffrn_reflns_av_R_equivalents 0.0562
_diffrn_reflns_av_unetI/netI 0.0844
_diffrn_reflns_limit_h_max 20
_diffrn_reflns_limit_h_min -20
_diffrn_reflns_limit_k_max 21
_diffrn_reflns_limit_k_min -21
_diffrn_reflns_limit_l_max 22
_diffrn_reflns_limit_l_min -22
_diffrn_reflns_number 61404
_diffrn_reflns_theta_full 27.48
_diffrn_reflns_theta_max 27.48
_diffrn_reflns_theta_min 2.92
_exptl_absorpt_coefficient_mu 1.324
_exptl_absorpt_correction_T_max 0.853
_exptl_absorpt_correction_T_min 0.673
_exptl_absorpt_correction_type multi-scan
_exptl_absorpt_process_details
;
  [Sheldrick, G.M. (2002). SADABS Bruker AXS Inc., Madison, Wisconsin, USA]
;
_exptl_crystal_colour colourless
_exptl_crystal_density_diffrn 1.018
_exptl_crystal_density_method 'not measured'
_exptl_crystal_description prism
_exptl_crystal_F_000 1492
_exptl_crystal_size_max 0.24
_exptl_crystal_size_mid 0.14
_exptl_crystal_size_min 0.12
_platon_squeeze_details
;
;
_refine_diff_density_max 0.687
_refine_diff_density_min -1.012
_refine_diff_density_rms 0.08
_refine_ls_extinction_method none
_refine_ls_goodness_of_fit_ref 1.059
_refine_ls_hydrogen_treatment constr
_refine_ls_matrix_type full
_refine_ls_number_parameters 809
_refine_ls_number_reflns 20458
_refine_ls_number_restraints 0
_refine_ls_restrained_S_all 1.059
_refine_ls_R_factor_all 0.1005
_refine_ls_R_factor_gt 0.0624
_refine_ls_shift/su_max 0.007
_refine_ls_shift/su_mean 0
_refine_ls_structure_factor_coef Fsqd
_refine_ls_weighting_details 'calc w=1/[\s^2^(Fo^2^)+(0.0762P)^2^+4.1589P] where P=(Fo^2^+2Fc^2^)/3'
_refine_ls_weighting_scheme calc
_refine_ls_wR_factor_gt 0.1594
_refine_ls_wR_factor_ref 0.1705
_reflns_number_gt 13540
_reflns_number_total 20458
_reflns_threshold_expression >2sigma(I)
_cod_data_source_file om200786u_si_001.cif
_cod_data_source_block 13
_cod_database_code 4065428

loop_
_symmetry_equiv_pos_as_xyz
'x, y, z'
'-x, -y, -z'

loop_
_atom_site_label
_atom_site_type_symbol
_atom_site_fract_x
_atom_site_fract_y
_atom_site_fract_z
_atom_site_U_iso_or_equiv
_atom_site_adp_type
_atom_site_occupancy
_atom_site_symmetry_multiplicity
_atom_site_calc_flag
_atom_site_refinement_flags
_atom_site_disorder_assembly
_atom_site_disorder_group
Y1 Y 0.41180(2) 0.13406(2) 0.26105(2) 0.02392(10) Uani 1 1 d . A .
Y2 Y 0.21945(2) 0.27647(2) 0.36004(2) 0.02423(10) Uani 1 1 d . A .
C1 C 0.2447(2) 0.2428(2) 0.4946(2) 0.0333(9) Uani 1 1 d . . .
H1A H 0.2978 0.2638 0.5013 0.05 Uiso 1 1 calc R . .
H1B H 0.2494 0.1832 0.5016 0.05 Uiso 1 1 calc R . .
H1C H 0.1967 0.2685 0.5332 0.05 Uiso 1 1 calc R . .
C2 C 0.1326(3) 0.4075(3) 0.4129(2) 0.0441(11) Uani 1 1 d . . .
H2A H 0.1668 0.4388 0.44 0.066 Uiso 1 1 calc R . .
H2B H 0.0809 0.3946 0.4493 0.066 Uiso 1 1 calc R . .
H2C H 0.1163 0.4402 0.3701 0.066 Uiso 1 1 calc R . .
O11 O 0.11150(15) 0.24467(15) 0.31359(15) 0.0310(6) Uani 1 1 d . . .
C12 C 0.0845(2) 0.1824(2) 0.2815(2) 0.0318(9) Uani 1 1 d . A .
C13 C -0.0035(2) 0.1796(3) 0.2797(3) 0.0409(10) Uani 1 1 d . . .
C14 C -0.0708(3) 0.2499(3) 0.3128(3) 0.0472(11) Uani 1 1 d . . .
C15 C -0.1624(3) 0.2338(4) 0.3061(4) 0.0766(18) Uani 1 1 d . . .
H15A H -0.203 0.2804 0.328 0.115 Uiso 1 1 calc R . .
H15B H -0.1776 0.1839 0.3346 0.115 Uiso 1 1 calc R . .
H15C H -0.1647 0.2268 0.2513 0.115 Uiso 1 1 calc R . .
C16 C -0.0508(3) 0.3290(3) 0.2686(3) 0.0517(12) Uani 1 1 d . . .
H16A H -0.094 0.3739 0.2901 0.077 Uiso 1 1 calc R . .
H16B H -0.0516 0.3213 0.2136 0.077 Uiso 1 1 calc R . .
H16C H 0.006 0.3424 0.2738 0.077 Uiso 1 1 calc R . .
C17 C -0.0710(3) 0.2631(3) 0.3997(3) 0.0525(13) Uani 1 1 d . . .
H17A H -0.1142 0.3084 0.4202 0.079 Uiso 1 1 calc R . .
H17B H -0.0144 0.2764 0.4056 0.079 Uiso 1 1 calc R . .
H17C H -0.0845 0.2129 0.4284 0.079 Uiso 1 1 calc R . .
C18 C -0.0254(3) 0.1096(3) 0.2452(3) 0.0517(12) Uani 1 1 d . A .
H18 H -0.0841 0.1069 0.2441 0.062 Uiso 1 1 calc R . .
C19 C 0.0330(3) 0.0445(3) 0.2130(3) 0.0486(12) Uani 1 1 d . . .
C20A C 0.0030(3) -0.0313(4) 0.1789(4) 0.0693(16) Uani 0.5 1 d P A 1
C21A C -0.0598(4) -0.0034(4) 0.1249(3) 0.0789(19) Uani 0.5 1 d P A 1
H21A H -0.0784 -0.0517 0.1036 0.118 Uiso 0.5 1 calc PR A 1
H21B H -0.0311 0.0293 0.0824 0.118 Uiso 0.5 1 calc PR A 1
H21C H -0.1098 0.0298 0.1547 0.118 Uiso 0.5 1 calc PR A 1
C22A C -0.0465(5) -0.0777(4) 0.2470(5) 0.094(2) Uani 0.5 1 d P A 1
H22A H -0.0662 -0.1263 0.2273 0.141 Uiso 0.5 1 calc PR A 1
H22B H -0.096 -0.0417 0.274 0.141 Uiso 0.5 1 calc PR A 1
H22C H -0.0088 -0.0947 0.2832 0.141 Uiso 0.5 1 calc PR A 1
C23A C 0.066(2) -0.081(3) 0.145(3) 0.143(7) Uani 0.5 1 d P A 1
H23A H 0.0441 -0.1275 0.1239 0.215 Uiso 0.5 1 calc PR A 1
H23B H 0.1008 -0.101 0.1828 0.215 Uiso 0.5 1 calc PR A 1
H23C H 0.101 -0.0527 0.103 0.215 Uiso 0.5 1 calc PR A 1
C20B C 0.0030(3) -0.0313(4) 0.1789(4) 0.0693(16) Uani 0.5 1 d P A 2
C21B C -0.0598(4) -0.0034(4) 0.1249(3) 0.0789(19) Uani 0.5 1 d P A 2
H21D H -0.1099 0.0296 0.1547 0.118 Uiso 0.5 1 calc PR A 2
H21E H -0.0782 -0.0518 0.1034 0.118 Uiso 0.5 1 calc PR A 2
H21F H -0.0312 0.0295 0.0825 0.118 Uiso 0.5 1 calc PR A 2
C22B C -0.0465(5) -0.0777(4) 0.2470(5) 0.094(2) Uani 0.5 1 d P A 2
H22D H -0.0941 -0.0408 0.2757 0.141 Uiso 0.5 1 calc PR A 2
H22E H -0.008 -0.0974 0.2817 0.141 Uiso 0.5 1 calc PR A 2
H22F H -0.069 -0.1245 0.227 0.141 Uiso 0.5 1 calc PR A 2
C23B C 0.086(2) -0.093(3) 0.129(3) 0.143(7) Uani 0.5 1 d P A 2
H23D H 0.065 -0.1404 0.1084 0.215 Uiso 0.5 1 calc PR A 2
H23E H 0.1249 -0.1127 0.1639 0.215 Uiso 0.5 1 calc PR A 2
H23F H 0.1175 -0.0628 0.0861 0.215 Uiso 0.5 1 calc PR A 2
C24 C 0.1176(3) 0.0489(3) 0.2158(2) 0.0383(10) Uani 1 1 d . A .
H24 H 0.1592 0.0052 0.1945 0.046 Uiso 1 1 calc R . .
C25 C 0.1438(2) 0.1166(2) 0.2495(2) 0.0310(9) Uani 1 1 d . . .
C31 C 0.4514(2) 0.0828(2) 0.3870(2) 0.0339(9) Uani 1 1 d . . .
H31A H 0.4069 0.0505 0.4149 0.051 Uiso 1 1 calc R . .
H31B H 0.4564 0.1296 0.4192 0.051 Uiso 1 1 calc R . .
H31C H 0.5063 0.0483 0.3758 0.051 Uiso 1 1 calc R . .
C32 C 0.4891(3) 0.0071(2) 0.1938(2) 0.0382(10) Uani 1 1 d . . .
H32A H 0.4674 -0.0411 0.2215 0.057 Uiso 1 1 calc R . .
H32B H 0.5505 0.0061 0.193 0.057 Uiso 1 1 calc R . .
H32C H 0.4797 0.0063 0.1404 0.057 Uiso 1 1 calc R . .
N41 N 0.29642(18) 0.12908(17) 0.19355(18) 0.0262(7) Uani 1 1 d . . .
C42 C 0.2802(3) 0.1376(2) 0.1138(2) 0.0315(8) Uani 1 1 d . A .
H42 H 0.2186 0.1577 0.1163 0.038 Uiso 1 1 calc R . .
C43 C 0.3369(3) 0.2006(2) 0.0700(2) 0.0373(9) Uani 1 1 d . . .
H43A H 0.3249 0.2535 0.0986 0.045 Uiso 1 1 calc R A .
H43B H 0.398 0.1807 0.0668 0.045 Uiso 1 1 calc R . .
C44 C 0.3191(3) 0.2135(3) -0.0119(3) 0.0517(12) Uani 1 1 d . A .
H44A H 0.3562 0.2534 -0.0398 0.062 Uiso 1 1 calc R . .
H44B H 0.2587 0.2362 -0.0086 0.062 Uiso 1 1 calc R . .
C45 C 0.3360(4) 0.1322(3) -0.0569(3) 0.0678(16) Uani 1 1 d . . .
H45A H 0.3202 0.1411 -0.1083 0.081 Uiso 1 1 calc R A .
H45B H 0.3979 0.1131 -0.0657 0.081 Uiso 1 1 calc R . .
C46 C 0.2853(4) 0.0664(3) -0.0136(3) 0.0610(14) Uani 1 1 d . A .
H46A H 0.3019 0.0137 -0.0422 0.073 Uiso 1 1 calc R . .
H46B H 0.2234 0.0817 -0.0116 0.073 Uiso 1 1 calc R . .
C47 C 0.3013(3) 0.0555(2) 0.0693(3) 0.0426(10) Uani 1 1 d . . .
H47A H 0.3621 0.0349 0.0674 0.051 Uiso 1 1 calc R A .
H47B H 0.2652 0.0145 0.0968 0.051 Uiso 1 1 calc R . .
C48 C 0.2359(2) 0.12130(19) 0.2537(2) 0.0248(8) Uani 1 1 d . A .
N49 N 0.26033(17) 0.12691(17) 0.32437(17) 0.0249(6) Uani 1 1 d . . .
C50 C 0.2277(2) 0.0705(2) 0.3883(2) 0.0291(8) Uani 1 1 d . A .
H50 H 0.2614 0.0785 0.4293 0.035 Uiso 1 1 calc R . .
C51 C 0.2497(3) -0.0198(2) 0.3646(3) 0.0411(10) Uani 1 1 d . . .
H51A H 0.3109 -0.0296 0.3395 0.049 Uiso 1 1 calc R A .
H51B H 0.2152 -0.0333 0.3266 0.049 Uiso 1 1 calc R . .
C52 C 0.2316(3) -0.0759(3) 0.4356(3) 0.0567(13) Uani 1 1 d . A .
H52A H 0.2407 -0.1339 0.4181 0.068 Uiso 1 1 calc R . .
H52B H 0.2724 -0.0684 0.4698 0.068 Uiso 1 1 calc R . .
C53 C 0.1402(3) -0.0575(3) 0.4816(4) 0.0705(17) Uani 1 1 d . . .
H53A H 0.0996 -0.0743 0.4507 0.085 Uiso 1 1 calc R A .
H53B H 0.1332 -0.0899 0.53 0.085 Uiso 1 1 calc R . .
C54 C 0.1190(3) 0.0325(3) 0.5018(3) 0.0549(13) Uani 1 1 d . A .
H54A H 0.1551 0.0479 0.5378 0.066 Uiso 1 1 calc R . .
H54B H 0.0584 0.0426 0.5287 0.066 Uiso 1 1 calc R . .
C55 C 0.1338(2) 0.0856(3) 0.4297(2) 0.0385(10) Uani 1 1 d . . .
H55A H 0.1195 0.1442 0.4445 0.046 Uiso 1 1 calc R A .
H55B H 0.0962 0.072 0.3943 0.046 Uiso 1 1 calc R . .
O61 O 0.48578(16) 0.20824(15) 0.17595(15) 0.0307(6) Uani 1 1 d . . .
C62 C 0.5007(2) 0.2857(2) 0.1589(2) 0.0287(8) Uani 1 1 d . A .
C63 C 0.5737(3) 0.3054(3) 0.1042(2) 0.0381(10) Uani 1 1 d . . .
C64 C 0.6390(3) 0.2363(3) 0.0614(3) 0.0448(11) Uani 1 1 d . A .
C65 C 0.7087(3) 0.2716(3) 0.0009(3) 0.0640(15) Uani 1 1 d . . .
H65A H 0.7395 0.3077 0.0267 0.096 Uiso 1 1 calc R A .
H65B H 0.6822 0.3031 -0.0375 0.096 Uiso 1 1 calc R . .
H65C H 0.7489 0.2266 -0.0252 0.096 Uiso 1 1 calc R . .
C66 C 0.5941(3) 0.1796(3) 0.0177(3) 0.0503(12) Uani 1 1 d . . .
H66A H 0.636 0.136 -0.0087 0.075 Uiso 1 1 calc R A .
H66B H 0.5681 0.2114 -0.0208 0.075 Uiso 1 1 calc R . .
H66C H 0.5494 0.1551 0.0545 0.075 Uiso 1 1 calc R . .
C67 C 0.6809(3) 0.1857(3) 0.1206(3) 0.0613(14) Uani 1 1 d . . .
H67A H 0.7097 0.2217 0.1486 0.092 Uiso 1 1 calc R A .
H67B H 0.723 0.1427 0.0933 0.092 Uiso 1 1 calc R . .
H67C H 0.6369 0.1605 0.1575 0.092 Uiso 1 1 calc R . .
C68 C 0.5864(3) 0.3882(3) 0.0929(3) 0.0498(12) Uani 1 1 d . A .
H68 H 0.6353 0.4013 0.0563 0.06 Uiso 1 1 calc R B 1
C69A C 0.5318(3) 0.4527(3) 0.1318(3) 0.0494(12) Uani 0.32(2) 1 d P A 1
C70A C 0.5509(5) 0.5428(4) 0.1196(4) 0.1041(18) Uani 0.32(2) 1 d P A 1
C71A C 0.640(2) 0.5505(14) 0.0640(18) 0.1041(18) Uani 0.32(2) 1 d P A 1
H71A H 0.6361 0.5386 0.0105 0.156 Uiso 0.32(2) 1 calc PR A 1
H71B H 0.6839 0.5112 0.0798 0.156 Uiso 0.32(2) 1 calc PR A 1
H71C H 0.6558 0.6063 0.0672 0.156 Uiso 0.32(2) 1 calc PR A 1
C72A C 0.485(2) 0.6063(14) 0.1428(18) 0.1041(18) Uani 0.32(2) 1 d P A 1
H72A H 0.4373 0.5996 0.1163 0.156 Uiso 0.32(2) 1 calc PR A 1
H72B H 0.5062 0.6594 0.1291 0.156 Uiso 0.32(2) 1 calc PR A 1
H72C H 0.4639 0.604 0.199 0.156 Uiso 0.32(2) 1 calc PR A 1
C73A C 0.5895(5) 0.5681(4) 0.1872(4) 0.1041(18) Uani 0.32(2) 1 d P A 1
H73A H 0.6022 0.6253 0.1807 0.156 Uiso 0.32(2) 1 calc PR A 1
H73B H 0.6424 0.5326 0.1883 0.156 Uiso 0.32(2) 1 calc PR A 1
H73C H 0.5486 0.5627 0.2361 0.156 Uiso 0.32(2) 1 calc PR A 1
C69B C 0.5318(3) 0.4527(3) 0.1318(3) 0.0494(12) Uani 0.68(2) 1 d P A 2
C70B C 0.5509(5) 0.5428(4) 0.1196(4) 0.1041(18) Uani 0.68(2) 1 d P A 2
C71B C 0.6017(11) 0.5567(6) 0.0357(8) 0.1041(18) Uani 0.68(2) 1 d P A 2
H71D H 0.5688 0.5414 -0.0022 0.156 Uiso 0.68(2) 1 calc PR A 2
H71E H 0.657 0.5228 0.0274 0.156 Uiso 0.68(2) 1 calc PR A 2
H71F H 0.6114 0.6147 0.0293 0.156 Uiso 0.68(2) 1 calc PR A 2
C72B C 0.4651(9) 0.5978(6) 0.1119(9) 0.1041(18) Uani 0.68(2) 1 d P A 2
H72D H 0.4234 0.597 0.1609 0.156 Uiso 0.68(2) 1 calc PR A 2
H72E H 0.4414 0.5761 0.07 0.156 Uiso 0.68(2) 1 calc PR A 2
H72F H 0.4778 0.6544 0.1 0.156 Uiso 0.68(2) 1 calc PR A 2
C73B C 0.5895(5) 0.5681(4) 0.1872(4) 0.1041(18) Uani 0.68(2) 1 d P A 2
H73D H 0.5587 0.5459 0.2357 0.156 Uiso 0.68(2) 1 calc PR A 2
H73E H 0.5843 0.6281 0.1908 0.156 Uiso 0.68(2) 1 calc PR A 2
H73F H 0.65 0.5466 0.1787 0.156 Uiso 0.68(2) 1 calc PR A 2
C74 C 0.4591(3) 0.4328(2) 0.1828(2) 0.0374(10) Uani 1 1 d . . .
H74 H 0.4198 0.4756 0.2092 0.045 Uiso 1 1 calc R A 1
C75 C 0.4421(2) 0.3511(2) 0.1964(2) 0.0279(8) Uani 1 1 d . A .
N81 N 0.37459(18) 0.27731(17) 0.31591(17) 0.0258(7) Uani 1 1 d . . .
C82 C 0.4344(2) 0.2983(2) 0.3664(2) 0.0290(8) Uani 1 1 d . A .
H82 H 0.4235 0.2617 0.4125 0.035 Uiso 1 1 calc R . .
C83 C 0.4118(3) 0.3860(2) 0.3987(3) 0.0398(10) Uani 1 1 d . . .
H83A H 0.4234 0.4255 0.3557 0.048 Uiso 1 1 calc R A .
H83B H 0.35 0.3944 0.4221 0.048 Uiso 1 1 calc R . .
C84 C 0.4632(3) 0.4022(3) 0.4594(3) 0.0607(14) Uani 1 1 d . A .
H84A H 0.4473 0.3664 0.5048 0.073 Uiso 1 1 calc R . .
H84B H 0.4493 0.4599 0.4772 0.073 Uiso 1 1 calc R . .
C85 C 0.5593(3) 0.3858(3) 0.4267(3) 0.0669(15) Uani 1 1 d . . .
H85A H 0.5761 0.4252 0.3846 0.08 Uiso 1 1 calc R A .
H85B H 0.5913 0.3941 0.4681 0.08 Uiso 1 1 calc R . .
C86 C 0.5824(3) 0.2989(3) 0.3951(3) 0.0518(12) Uani 1 1 d . A .
H86A H 0.5706 0.2594 0.4381 0.062 Uiso 1 1 calc R . .
H86B H 0.6443 0.2905 0.3719 0.062 Uiso 1 1 calc R . .
C87 C 0.5303(2) 0.2829(3) 0.3334(2) 0.0375(10) Uani 1 1 d . . .
H87A H 0.5457 0.3193 0.2885 0.045 Uiso 1 1 calc R A .
H87B H 0.5446 0.2254 0.3149 0.045 Uiso 1 1 calc R . .
C88 C 0.3661(2) 0.32952(19) 0.2541(2) 0.0244(8) Uani 1 1 d . A .
N89 N 0.28625(19) 0.35317(17) 0.24965(18) 0.0275(7) Uani 1 1 d . . .
C90 C 0.2609(2) 0.4023(2) 0.1861(2) 0.0311(8) Uani 1 1 d . A .
H90 H 0.3096 0.399 0.1403 0.037 Uiso 1 1 calc R . .
C91 C 0.1833(3) 0.3693(2) 0.1636(2) 0.0350(9) Uani 1 1 d . . .
H91A H 0.1993 0.312 0.1452 0.042 Uiso 1 1 calc R A .
H91B H 0.1368 0.3691 0.2102 0.042 Uiso 1 1 calc R . .
C92 C 0.1502(3) 0.4203(3) 0.1003(3) 0.0492(11) Uani 1 1 d . A .
H92A H 0.0993 0.3975 0.0886 0.059 Uiso 1 1 calc R . .
H92B H 0.1949 0.4175 0.0523 0.059 Uiso 1 1 calc R . .
C93 C 0.1262(4) 0.5099(3) 0.1268(3) 0.0621(15) Uani 1 1 d . . .
H93A H 0.0778 0.5133 0.1719 0.075 Uiso 1 1 calc R A .
H93B H 0.1078 0.5429 0.0843 0.075 Uiso 1 1 calc R . .
C94 C 0.2033(4) 0.5445(3) 0.1492(3) 0.0572(13) Uani 1 1 d . A .
H94A H 0.2498 0.5456 0.1028 0.069 Uiso 1 1 calc R . .
H94B H 0.1864 0.6016 0.1683 0.069 Uiso 1 1 calc R . .
C95 C 0.2361(3) 0.4926(2) 0.2122(3) 0.0396(10) Uani 1 1 d . . .
H95A H 0.1911 0.4952 0.26 0.047 Uiso 1 1 calc R A .
H95B H 0.2867 0.5154 0.2245 0.047 Uiso 1 1 calc R . .
Li1 Li 0.1509(5) 0.3480(4) 0.5224(4) 0.0451(18) Uani 1 1 d . . .
N101 N 0.0376(2) 0.3293(2) 0.6045(2) 0.0469(9) Uani 1 1 d . . .
C102 C 0.0192(3) 0.2423(3) 0.6134(4) 0.0710(17) Uani 1 1 d . . .
H10A H 0.0689 0.2088 0.6261 0.107 Uiso 1 1 calc R . .
H10B H 0.0072 0.2225 0.5647 0.107 Uiso 1 1 calc R . .
H10C H -0.0307 0.2381 0.6553 0.107 Uiso 1 1 calc R . .
C103 C -0.0378(3) 0.3780(4) 0.5864(3) 0.0729(17) Uani 1 1 d . . .
H10D H -0.0504 0.3574 0.5383 0.109 Uiso 1 1 calc R . .
H10E H -0.0266 0.4356 0.5797 0.109 Uiso 1 1 calc R . .
H10F H -0.087 0.3737 0.6289 0.109 Uiso 1 1 calc R . .
C104 C 0.0578(4) 0.3580(4) 0.6759(3) 0.0652(15) Uani 1 1 d . . .
H10G H 0.0968 0.3153 0.6951 0.078 Uiso 1 1 calc R . .
H10H H 0.0045 0.3668 0.7158 0.078 Uiso 1 1 calc R . .
C105 C 0.0993(4) 0.4367(4) 0.6643(3) 0.0692(16) Uani 1 1 d . . .
H10I H 0.0593 0.48 0.6471 0.083 Uiso 1 1 calc R . .
H10J H 0.1108 0.4544 0.7145 0.083 Uiso 1 1 calc R . .
N106 N 0.1810(3) 0.4277(3) 0.6059(2) 0.0575(11) Uani 1 1 d . . .
C107 C 0.2024(4) 0.5070(4) 0.5734(4) 0.0816(19) Uani 1 1 d . . .
H10K H 0.1563 0.5316 0.5485 0.122 Uiso 1 1 calc R . .
H10L H 0.256 0.4995 0.535 0.122 Uiso 1 1 calc R . .
H10M H 0.209 0.5434 0.6151 0.122 Uiso 1 1 calc R . .
C108 C 0.2495(4) 0.3903(4) 0.6436(4) 0.0811(19) Uani 1 1 d . . .
H10N H 0.2346 0.3372 0.6655 0.122 Uiso 1 1 calc R . .
H10O H 0.2564 0.4265 0.6853 0.122 Uiso 1 1 calc R . .
H10P H 0.3033 0.3823 0.6053 0.122 Uiso 1 1 calc R . .
Li2 Li 0.5254(4) -0.0122(4) 0.3065(4) 0.0372(15) Uani 1 1 d . . .
N201 N 0.5358(2) -0.1401(2) 0.3395(2) 0.0408(8) Uani 0.5 1 d P C 1
C202 C 0.489(3) -0.148(3) 0.419(3) 0.077(8) Uani 0.5 1 d P C 1
H20A H 0.5035 -0.1065 0.452 0.115 Uiso 0.5 1 calc PR C 1
H20B H 0.5035 -0.2028 0.4384 0.115 Uiso 0.5 1 calc PR C 1
H20C H 0.4269 -0.1399 0.4197 0.115 Uiso 0.5 1 calc PR C 1
C203 C 0.5224(5) -0.1972(3) 0.2813(4) 0.0821(19) Uani 0.5 1 d P C 1
H20D H 0.5575 -0.1852 0.2308 0.123 Uiso 0.5 1 calc PR C 1
H20E H 0.4619 -0.1912 0.2776 0.123 Uiso 0.5 1 calc PR C 1
H20F H 0.539 -0.2535 0.2963 0.123 Uiso 0.5 1 calc PR C 1
C204 C 0.6318(14) -0.1552(14) 0.3345(8) 0.059(3) Uani 0.5 1 d P C 1
H20G H 0.644 -0.2047 0.365 0.071 Uiso 0.5 1 calc PR C 1
H20H H 0.6597 -0.167 0.2797 0.071 Uiso 0.5 1 calc PR C 1
C205 C 0.6707(9) -0.0873(8) 0.3622(8) 0.059(3) Uani 0.5 1 d P C 1
H20I H 0.6447 -0.0755 0.4175 0.071 Uiso 0.5 1 calc PR C 1
H20J H 0.7329 -0.1026 0.358 0.071 Uiso 0.5 1 calc PR C 1
N206 N 0.6568(2) -0.0162(2) 0.3165(2) 0.0425(9) Uani 0.5 1 d P C 1
C207 C 0.7075(14) -0.0228(11) 0.2357(12) 0.068(4) Uani 0.5 1 d P C 1
H20K H 0.6947 0.0274 0.2074 0.102 Uiso 0.5 1 calc PR C 1
H20L H 0.6925 -0.07 0.2096 0.102 Uiso 0.5 1 calc PR C 1
H20M H 0.7687 -0.0301 0.2369 0.102 Uiso 0.5 1 calc PR C 1
C208 C 0.6812(9) 0.0557(7) 0.3565(9) 0.061(3) Uani 0.5 1 d P C 1
H20N H 0.6714 0.1058 0.327 0.092 Uiso 0.5 1 calc PR C 1
H20O H 0.7419 0.0463 0.3595 0.092 Uiso 0.5 1 calc PR C 1
H20P H 0.6463 0.0617 0.409 0.092 Uiso 0.5 1 calc PR C 1
N211 N 0.5358(2) -0.1401(2) 0.3395(2) 0.0408(8) Uani 0.5 1 d P C 2
C212 C 0.464(3) -0.162(3) 0.404(3) 0.077(8) Uani 0.5 1 d P C 2
H21G H 0.4099 -0.1544 0.3864 0.115 Uiso 0.5 1 calc PR C 2
H21H H 0.4614 -0.1271 0.4493 0.115 Uiso 0.5 1 calc PR C 2
H21I H 0.4758 -0.2199 0.4184 0.115 Uiso 0.5 1 calc PR C 2
C213 C 0.5224(5) -0.1972(3) 0.2813(4) 0.0821(19) Uani 0.5 1 d P C 2
H21J H 0.467 -0.1811 0.2669 0.123 Uiso 0.5 1 calc PR C 2
H21K H 0.5231 -0.2528 0.3026 0.123 Uiso 0.5 1 calc PR C 2
H21L H 0.5683 -0.196 0.2352 0.123 Uiso 0.5 1 calc PR C 2
C214 C 0.6135(14) -0.1516(14) 0.3700(8) 0.059(3) Uani 0.5 1 d P C 2
H21M H 0.6329 -0.2109 0.3717 0.071 Uiso 0.5 1 calc PR C 2
H21N H 0.6026 -0.1294 0.4236 0.071 Uiso 0.5 1 calc PR C 2
C215 C 0.6826(9) -0.1077(8) 0.3185(8) 0.059(3) Uani 0.5 1 d P C 2
H21O H 0.7365 -0.1176 0.3381 0.071 Uiso 0.5 1 calc PR C 2
H21P H 0.6933 -0.1303 0.2651 0.071 Uiso 0.5 1 calc PR C 2
N216 N 0.6568(2) -0.0162(2) 0.3165(2) 0.0425(9) Uani 0.5 1 d P C 2
C217 C 0.7077(14) 0.0174(10) 0.2495(12) 0.068(4) Uani 0.5 1 d P C 2
H21Q H 0.6971 -0.0076 0.2025 0.102 Uiso 0.5 1 calc PR C 2
H21R H 0.7685 0.0061 0.2517 0.102 Uiso 0.5 1 calc PR C 2
H21S H 0.6925 0.0769 0.2484 0.102 Uiso 0.5 1 calc PR C 2
C218 C 0.6724(9) 0.0197(7) 0.3874(9) 0.061(3) Uani 0.5 1 d P C 2
H21T H 0.6371 -0.0038 0.4327 0.092 Uiso 0.5 1 calc PR C 2
H21U H 0.6576 0.0792 0.3871 0.092 Uiso 0.5 1 calc PR C 2
H21V H 0.7331 0.0076 0.3898 0.092 Uiso 0.5 1 calc PR C 2
C311 C 0.3217(8) 0.6475(7) 0.4007(7) 0.199(6) Uani 1 1 d . . .
H31D H 0.2909 0.6058 0.4318 0.299 Uiso 1 1 calc R . .
H31E H 0.3307 0.691 0.4349 0.299 Uiso 1 1 calc R . .
H31F H 0.3772 0.6221 0.3726 0.299 Uiso 1 1 calc R . .
C312 C 0.2735(7) 0.6810(6) 0.3476(6) 0.143(4) Uani 1 1 d . . .
H31G H 0.2638 0.6361 0.3145 0.171 Uiso 1 1 calc R . .
H31H H 0.2169 0.7043 0.3769 0.171 Uiso 1 1 calc R . .
O313 O 0.3073(3) 0.7386(3) 0.3020(3) 0.0945(14) Uani 1 1 d . . .
C314 C 0.2628(6) 0.7747(5) 0.2472(5) 0.110(3) Uani 1 1 d . . .
H31K H 0.2084 0.8043 0.275 0.132 Uiso 1 1 calc R . .
H31L H 0.248 0.7306 0.216 0.132 Uiso 1 1 calc R . .
C315 C 0.3076(6) 0.8304(5) 0.1957(4) 0.110(3) Uani 1 1 d . . .
H31M H 0.2719 0.8525 0.1595 0.164 Uiso 1 1 calc R . .
H31N H 0.3609 0.8016 0.1666 0.164 Uiso 1 1 calc R . .
H31O H 0.3211 0.8754 0.2257 0.164 Uiso 1 1 calc R . .

loop_
_atom_site_aniso_label
_atom_site_aniso_U_11
_atom_site_aniso_U_22
_atom_site_aniso_U_33
_atom_site_aniso_U_23
_atom_site_aniso_U_13
_atom_site_aniso_U_12
Y1 0.02386(19) 0.01799(17) 0.0295(2) -0.00207(14) -0.00355(14) -0.00358(13)
Y2 0.02339(18) 0.01965(18) 0.0288(2) -0.00100(14) -0.00221(14) -0.00384(13)
C1 0.030(2) 0.027(2) 0.039(2) -0.0016(17) -0.0007(17) 0.0042(16)
C2 0.055(3) 0.033(2) 0.035(2) 0.0001(18) 0.003(2) 0.012(2)
O11 0.0265(13) 0.0260(13) 0.0419(16) 0.0007(12) -0.0087(11) -0.0057(11)
C12 0.027(2) 0.034(2) 0.036(2) 0.0020(17) -0.0073(16) -0.0105(16)
C13 0.026(2) 0.045(2) 0.054(3) 0.004(2) -0.0108(19) -0.0110(18)
C14 0.027(2) 0.046(3) 0.069(3) 0.003(2) -0.009(2) -0.0080(19)
C15 0.029(3) 0.086(4) 0.118(5) -0.005(4) -0.020(3) -0.009(3)
C16 0.039(2) 0.049(3) 0.065(3) 0.013(2) -0.011(2) 0.004(2)
C17 0.039(3) 0.047(3) 0.064(3) 0.010(2) 0.006(2) -0.004(2)
C18 0.030(2) 0.061(3) 0.070(3) 0.004(3) -0.018(2) -0.018(2)
C19 0.041(3) 0.047(3) 0.064(3) -0.004(2) -0.017(2) -0.020(2)
C20A 0.056(3) 0.064(3) 0.100(5) -0.021(3) -0.034(3) -0.027(3)
C21A 0.094(4) 0.094(5) 0.066(4) 0.001(3) -0.029(3) -0.062(4)
C22A 0.122(5) 0.055(3) 0.138(6) 0.027(4) -0.085(5) -0.054(4)
C23A 0.042(16) 0.131(13) 0.25(2) -0.170(11) -0.012(13) -0.005(10)
C20B 0.056(3) 0.064(3) 0.100(5) -0.021(3) -0.034(3) -0.027(3)
C21B 0.094(4) 0.094(5) 0.066(4) 0.001(3) -0.029(3) -0.062(4)
C22B 0.122(5) 0.055(3) 0.138(6) 0.027(4) -0.085(5) -0.054(4)
C23B 0.042(16) 0.131(13) 0.25(2) -0.170(11) -0.012(13) -0.005(10)
C24 0.040(2) 0.036(2) 0.044(3) -0.0045(19) -0.0141(19) -0.0146(18)
C25 0.0232(19) 0.034(2) 0.038(2) -0.0029(17) -0.0078(16) -0.0093(16)
C31 0.035(2) 0.027(2) 0.038(2) -0.0078(17) -0.0046(18) -0.0005(16)
C32 0.042(2) 0.029(2) 0.042(2) -0.0037(18) -0.0104(19) 0.0033(17)
N41 0.0294(16) 0.0181(14) 0.0315(17) -0.0023(13) -0.0060(13) -0.0038(12)
C42 0.037(2) 0.0269(19) 0.031(2) -0.0041(16) -0.0093(17) -0.0024(16)
C43 0.047(2) 0.032(2) 0.032(2) -0.0016(17) -0.0012(18) -0.0075(18)
C44 0.077(3) 0.042(3) 0.033(2) 0.000(2) -0.005(2) -0.003(2)
C45 0.107(5) 0.065(4) 0.028(3) -0.010(2) -0.013(3) 0.006(3)
C46 0.100(4) 0.043(3) 0.043(3) -0.014(2) -0.025(3) 0.000(3)
C47 0.057(3) 0.027(2) 0.045(3) -0.0037(19) -0.015(2) 0.0003(19)
C48 0.0307(19) 0.0100(15) 0.036(2) -0.0018(14) -0.0093(16) -0.0054(13)
N49 0.0214(15) 0.0229(15) 0.0320(17) -0.0020(13) -0.0050(13) -0.0088(12)
C50 0.0289(19) 0.0233(18) 0.036(2) 0.0051(16) -0.0049(16) -0.0120(15)
C51 0.054(3) 0.024(2) 0.049(3) 0.0008(18) -0.014(2) -0.0109(18)
C52 0.073(3) 0.027(2) 0.077(4) 0.011(2) -0.025(3) -0.018(2)
C53 0.071(4) 0.058(3) 0.090(4) 0.035(3) -0.021(3) -0.039(3)
C54 0.040(3) 0.064(3) 0.060(3) 0.022(3) -0.003(2) -0.019(2)
C55 0.030(2) 0.043(2) 0.045(3) 0.011(2) -0.0074(18) -0.0122(18)
O61 0.0327(14) 0.0222(13) 0.0338(15) -0.0022(11) 0.0028(11) -0.0058(11)
C62 0.031(2) 0.0246(18) 0.032(2) 0.0003(16) -0.0053(16) -0.0122(15)
C63 0.039(2) 0.038(2) 0.037(2) -0.0043(18) 0.0005(18) -0.0164(18)
C64 0.034(2) 0.049(3) 0.045(3) -0.006(2) 0.0128(19) -0.0124(19)
C65 0.047(3) 0.069(3) 0.067(4) -0.020(3) 0.021(2) -0.023(3)
C66 0.047(3) 0.047(3) 0.050(3) -0.015(2) 0.009(2) -0.008(2)
C67 0.041(3) 0.070(4) 0.065(4) -0.011(3) 0.004(2) 0.001(2)
C68 0.050(3) 0.048(3) 0.048(3) -0.005(2) 0.013(2) -0.031(2)
C69A 0.060(3) 0.043(3) 0.042(3) -0.007(2) 0.013(2) -0.030(2)
C70A 0.160(4) 0.053(2) 0.091(3) -0.017(2) 0.024(3) -0.071(2)
C71A 0.160(4) 0.053(2) 0.091(3) -0.017(2) 0.024(3) -0.071(2)
C72A 0.160(4) 0.053(2) 0.091(3) -0.017(2) 0.024(3) -0.071(2)
C73A 0.160(4) 0.053(2) 0.091(3) -0.017(2) 0.024(3) -0.071(2)
C69B 0.060(3) 0.043(3) 0.042(3) -0.007(2) 0.013(2) -0.030(2)
C70B 0.160(4) 0.053(2) 0.091(3) -0.017(2) 0.024(3) -0.071(2)
C71B 0.160(4) 0.053(2) 0.091(3) -0.017(2) 0.024(3) -0.071(2)
C72B 0.160(4) 0.053(2) 0.091(3) -0.017(2) 0.024(3) -0.071(2)
C73B 0.160(4) 0.053(2) 0.091(3) -0.017(2) 0.024(3) -0.071(2)
C74 0.047(2) 0.0225(19) 0.041(2) -0.0040(17) 0.0018(19) -0.0150(17)
C75 0.0301(19) 0.0225(18) 0.031(2) 0.0004(15) -0.0019(16) -0.0133(15)
N81 0.0286(16) 0.0190(14) 0.0308(17) -0.0043(12) -0.0054(13) -0.0072(12)
C82 0.031(2) 0.0256(19) 0.033(2) -0.0071(16) -0.0084(16) -0.0109(15)
C83 0.040(2) 0.031(2) 0.052(3) -0.0114(19) -0.013(2) -0.0081(18)
C84 0.061(3) 0.059(3) 0.069(4) -0.031(3) -0.023(3) -0.014(3)
C85 0.063(3) 0.070(4) 0.080(4) -0.014(3) -0.028(3) -0.032(3)
C86 0.032(2) 0.073(3) 0.053(3) -0.003(3) -0.009(2) -0.018(2)
C87 0.029(2) 0.040(2) 0.045(3) -0.0025(19) -0.0071(18) -0.0110(17)
C88 0.031(2) 0.0119(15) 0.031(2) -0.0076(14) -0.0014(15) -0.0099(14)
N89 0.0326(17) 0.0194(15) 0.0303(17) -0.0009(13) -0.0037(13) -0.0072(12)
C90 0.037(2) 0.0239(18) 0.034(2) 0.0024(16) -0.0074(17) -0.0069(16)
C91 0.039(2) 0.027(2) 0.041(2) 0.0015(17) -0.0107(18) -0.0054(17)
C92 0.063(3) 0.048(3) 0.043(3) 0.007(2) -0.022(2) -0.013(2)
C93 0.084(4) 0.039(3) 0.073(4) 0.014(3) -0.044(3) 0.001(3)
C94 0.084(4) 0.027(2) 0.068(3) 0.012(2) -0.030(3) -0.008(2)
C95 0.056(3) 0.0218(19) 0.044(3) 0.0045(18) -0.017(2) -0.0066(18)
Li1 0.052(4) 0.040(4) 0.035(4) 0.001(3) -0.001(3) 0.014(3)
N101 0.048(2) 0.043(2) 0.042(2) 0.0045(17) 0.0036(17) 0.0084(17)
C102 0.058(3) 0.060(3) 0.083(4) 0.012(3) 0.010(3) -0.002(3)
C103 0.050(3) 0.084(4) 0.073(4) 0.010(3) -0.001(3) 0.020(3)
C104 0.065(3) 0.082(4) 0.040(3) 0.000(3) 0.002(2) 0.007(3)
C105 0.078(4) 0.073(4) 0.048(3) -0.024(3) -0.003(3) 0.015(3)
N106 0.064(3) 0.053(3) 0.050(3) -0.017(2) -0.001(2) 0.003(2)
C107 0.103(5) 0.056(4) 0.078(4) -0.022(3) 0.004(4) -0.013(3)
C108 0.089(4) 0.089(5) 0.068(4) -0.030(3) -0.026(3) 0.003(4)
Li2 0.039(4) 0.032(4) 0.042(4) -0.007(3) -0.013(3) 0.001(3)
N201 0.051(2) 0.0272(18) 0.045(2) -0.0021(16) -0.0119(17) 0.0008(15)
C202 0.12(2) 0.044(12) 0.055(15) 0.016(9) 0.008(10) 0.002(11)
C203 0.141(6) 0.035(3) 0.081(4) -0.002(3) -0.046(4) -0.010(3)
C204 0.063(9) 0.044(4) 0.070(11) 0.016(9) -0.017(9) 0.006(5)
C205 0.049(5) 0.050(6) 0.084(9) -0.002(6) -0.030(7) -0.001(4)
N206 0.0362(19) 0.042(2) 0.049(2) -0.0019(17) -0.0101(17) -0.0010(16)
C207 0.044(3) 0.102(14) 0.059(8) -0.005(9) -0.010(4) -0.011(10)
C208 0.047(4) 0.049(7) 0.097(10) -0.009(5) -0.038(6) 0.001(5)
N211 0.051(2) 0.0272(18) 0.045(2) -0.0021(16) -0.0119(17) 0.0008(15)
C212 0.12(2) 0.044(12) 0.055(15) 0.016(9) 0.008(10) 0.002(11)
C213 0.141(6) 0.035(3) 0.081(4) -0.002(3) -0.046(4) -0.010(3)
C214 0.063(9) 0.044(4) 0.070(11) 0.016(9) -0.017(9) 0.006(5)
C215 0.049(5) 0.050(6) 0.084(9) -0.002(6) -0.030(7) -0.001(4)
N216 0.0362(19) 0.042(2) 0.049(2) -0.0019(17) -0.0101(17) -0.0010(16)
C217 0.044(3) 0.102(14) 0.059(8) -0.005(9) -0.010(4) -0.011(10)
C218 0.047(4) 0.049(7) 0.097(10) -0.009(5) -0.038(6) 0.001(5)
C311 0.231(13) 0.211(13) 0.193(12) 0.144(11) -0.104(10) -0.095(10)
C312 0.206(10) 0.105(6) 0.134(8) 0.006(6) -0.028(7) -0.111(7)
O313 0.119(4) 0.077(3) 0.099(4) 0.015(3) -0.041(3) -0.032(3)
C314 0.132(7) 0.113(6) 0.104(6) -0.010(5) -0.042(5) -0.062(5)
C315 0.153(7) 0.104(6) 0.074(5) -0.009(4) -0.031(5) -0.008(5)

loop_
_atom_type_symbol
_atom_type_description
_atom_type_scat_dispersion_real
_atom_type_scat_dispersion_imag
_atom_type_scat_source
C C 0.0033 0.0016 'International Tables Vol C Tables 4.2.6.8 and 6.1.1.4'
H H 0 0 'International Tables Vol C Tables 4.2.6.8 and 6.1.1.4'
N N 0.0061 0.0033 'International Tables Vol C Tables 4.2.6.8 and 6.1.1.4'
O O 0.0106 0.006 'International Tables Vol C Tables 4.2.6.8 and 6.1.1.4'
Y Y -2.7962 3.5667 'International Tables Vol C Tables 4.2.6.8 and 6.1.1.4'
Li Li -0.0003 0.0001 'International Tables Vol C Tables 4.2.6.8 and 6.1.1.4'

loop_
_geom_angle_atom_site_label_1
_geom_angle_atom_site_label_2
_geom_angle_atom_site_label_3
_geom_angle
O61 Y1 N41 95.67(10)
O61 Y1 N49 138.47(10)
N41 Y1 N49 55.18(10)
O61 Y1 C32 90.23(12)
N41 Y1 C32 91.33(12)
N49 Y1 C32 116.41(12)
O61 Y1 N81 76.22(9)
N41 Y1 N81 99.02(10)
N49 Y1 N81 79.96(9)
C32 Y1 N81 163.63(12)
O61 Y1 C31 125.98(12)
N41 Y1 C31 138.33(11)
N49 Y1 C31 87.46(11)
C32 Y1 C31 89.88(13)
N81 Y1 C31 90.73(11)
O61 Y1 C48 118.62(10)
N41 Y1 C48 26.57(10)
N49 Y1 C48 28.69(10)
C32 Y1 C48 103.45(12)
N81 Y1 C48 91.25(9)
C31 Y1 C48 113.77(12)
O61 Y1 Y2 105.62(6)
N41 Y1 Y2 70.38(7)
N49 Y1 Y2 41.03(7)
C32 Y1 Y2 156.57(10)
N81 Y1 Y2 39.54(6)
C31 Y1 Y2 94.32(9)
C48 Y1 Y2 53.92(7)
O11 Y2 N89 97.81(10)
O11 Y2 N81 137.90(10)
N89 Y2 N81 55.48(10)
O11 Y2 C2 89.10(13)
N89 Y2 C2 88.50(12)
N81 Y2 C2 118.41(13)
O11 Y2 C1 125.35(11)
N89 Y2 C1 136.71(12)
N81 Y2 C1 88.70(11)
C2 Y2 C1 89.01(13)
O11 Y2 N49 77.19(9)
N89 Y2 N49 105.97(10)
N81 Y2 N49 80.21(9)
C2 Y2 N49 161.14(13)
C1 Y2 N49 88.50(11)
O11 Y2 C88 118.78(10)
N89 Y2 C88 26.79(10)
N81 Y2 C88 28.69(10)
C2 Y2 C88 104.49(12)
C1 Y2 C88 114.48(12)
N49 Y2 C88 93.54(9)
O11 Y2 Y1 106.20(7)
N89 Y2 Y1 75.19(7)
N81 Y2 Y1 40.80(7)
C2 Y2 Y1 158.82(11)
C1 Y2 Y1 93.66(8)
N49 Y2 Y1 40.04(6)
C88 Y2 Y1 55.46(7)
Y2 C1 H1A 109.5
Y2 C1 H1B 109.5
H1A C1 H1B 109.5
Y2 C1 H1C 109.5
H1A C1 H1C 109.5
H1B C1 H1C 109.5
Y2 C2 H2A 109.5
Y2 C2 H2B 109.5
H2A C2 H2B 109.5
Y2 C2 H2C 109.5
H2A C2 H2C 109.5
H2B C2 H2C 109.5
C12 O11 Y2 141.1(2)
O11 C12 C25 119.4(3)
O11 C12 C13 121.8(4)
C25 C12 C13 118.8(4)
C18 C13 C12 117.1(4)
C18 C13 C14 121.8(4)
C12 C13 C14 121.1(4)
C13 C14 C16 109.7(4)
C13 C14 C17 110.2(4)
C16 C14 C17 109.1(4)
C13 C14 C15 112.7(4)
C16 C14 C15 107.4(4)
C17 C14 C15 107.6(4)
C14 C15 H15A 109.5
C14 C15 H15B 109.5
H15A C15 H15B 109.5
C14 C15 H15C 109.5
H15A C15 H15C 109.5
H15B C15 H15C 109.5
C14 C16 H16A 109.5
C14 C16 H16B 109.5
H16A C16 H16B 109.5
C14 C16 H16C 109.5
H16A C16 H16C 109.5
H16B C16 H16C 109.5
C14 C17 H17A 109.5
C14 C17 H17B 109.5
H17A C17 H17B 109.5
C14 C17 H17C 109.5
H17A C17 H17C 109.5
H17B C17 H17C 109.5
C19 C18 C13 124.4(4)
C19 C18 H18 117.8
C13 C18 H18 117.8
C24 C19 C18 117.2(4)
C24 C19 C20A 121.7(4)
C18 C19 C20A 121.0(4)
C23A C20A C22A 107(3)
C23A C20A C21A 112(2)
C22A C20A C21A 107.4(4)
C23A C20A C19 112(2)
C22A C20A C19 107.5(5)
C21A C20A C19 110.0(5)
C20A C21A H21A 109.5
C20A C21A H21B 109.5
H21A C21A H21B 109.5
C20A C21A H21C 109.5
H21A C21A H21C 109.5
H21B C21A H21C 109.5
C20A C22A H22A 109.5
C20A C22A H22B 109.5
H22A C22A H22B 109.5
C20A C22A H22C 109.5
H22A C22A H22C 109.5
H22B C22A H22C 109.5
C20A C23A H23A 109.5
C20A C23A H23B 109.5
H23A C23A H23B 109.5
C20A C23A H23C 109.5
H23A C23A H23C 109.5
H23B C23A H23C 109.5
H23D C23B H23E 109.5
H23D C23B H23F 109.5
H23E C23B H23F 109.5
C19 C24 C25 121.3(4)
C19 C24 H24 119.3
C25 C24 H24 119.3
C24 C25 C12 121.2(3)
C24 C25 C48 121.7(3)
C12 C25 C48 117.1(3)
Y1 C31 H31A 109.5
Y1 C31 H31B 109.5
H31A C31 H31B 109.5
Y1 C31 H31C 109.5
H31A C31 H31C 109.5
H31B C31 H31C 109.5
Y1 C32 H32A 109.5
Y1 C32 H32B 109.5
H32A C32 H32B 109.5
Y1 C32 H32C 109.5
H32A C32 H32C 109.5
H32B C32 H32C 109.5
C48 N41 C42 122.7(3)
C48 N41 Y1 97.8(2)
C42 N41 Y1 139.3(2)
N41 C42 C47 111.6(3)
N41 C42 C43 108.8(3)
C47 C42 C43 108.7(3)
N41 C42 H42 109.2
C47 C42 H42 109.2
C43 C42 H42 109.2
C44 C43 C42 110.2(4)
C44 C43 H43A 109.6
C42 C43 H43A 109.6
C44 C43 H43B 109.6
C42 C43 H43B 109.6
H43A C43 H43B 108.1
C43 C44 C45 110.5(4)
C43 C44 H44A 109.5
C45 C44 H44A 109.5
C43 C44 H44B 109.5
C45 C44 H44B 109.5
H44A C44 H44B 108.1
C46 C45 C44 111.8(4)
C46 C45 H45A 109.3
C44 C45 H45A 109.3
C46 C45 H45B 109.3
C44 C45 H45B 109.3
H45A C45 H45B 107.9
C45 C46 C47 111.5(4)
C45 C46 H46A 109.3
C47 C46 H46A 109.3
C45 C46 H46B 109.3
C47 C46 H46B 109.3
H46A C46 H46B 108
C46 C47 C42 110.5(3)
C46 C47 H47A 109.6
C42 C47 H47A 109.6
C46 C47 H47B 109.6
C42 C47 H47B 109.6
H47A C47 H47B 108.1
N41 C48 N49 114.7(3)
N41 C48 C25 124.0(3)
N49 C48 C25 121.0(3)
N41 C48 Y1 55.66(19)
N49 C48 Y1 59.24(17)
C25 C48 Y1 178.8(2)
C48 N49 C50 119.2(3)
C48 N49 Y1 92.1(2)
C50 N49 Y1 126.4(2)
C48 N49 Y2 102.8(2)
C50 N49 Y2 113.0(2)
Y1 N49 Y2 98.93(9)
N49 C50 C51 112.4(3)
N49 C50 C55 118.4(3)
C51 C50 C55 109.9(3)
N49 C50 H50 105
C51 C50 H50 105
C55 C50 H50 105
C50 C51 C52 111.0(4)
C50 C51 H51A 109.4
C52 C51 H51A 109.4
C50 C51 H51B 109.4
C52 C51 H51B 109.4
H51A C51 H51B 108
C53 C52 C51 111.8(4)
C53 C52 H52A 109.3
C51 C52 H52A 109.3
C53 C52 H52B 109.3
C51 C52 H52B 109.3
H52A C52 H52B 107.9
C54 C53 C52 111.7(4)
C54 C53 H53A 109.3
C52 C53 H53A 109.3
C54 C53 H53B 109.3
C52 C53 H53B 109.3
H53A C53 H53B 107.9
C53 C54 C55 111.4(4)
C53 C54 H54A 109.3
C55 C54 H54A 109.3
C53 C54 H54B 109.3
C55 C54 H54B 109.3
H54A C54 H54B 108
C54 C55 C50 109.4(3)
C54 C55 H55A 109.8
C50 C55 H55A 109.8
C54 C55 H55B 109.8
C50 C55 H55B 109.8
H55A C55 H55B 108.2
C62 O61 Y1 142.5(2)
O61 C62 C63 122.1(3)
O61 C62 C75 119.5(3)
C63 C62 C75 118.4(3)
C68 C63 C62 118.1(4)
C68 C63 C64 121.5(3)
C62 C63 C64 120.3(3)
C67 C64 C66 109.2(4)
C67 C64 C65 109.3(4)
C66 C64 C65 107.0(4)
C67 C64 C63 109.5(4)
C66 C64 C63 110.5(3)
C65 C64 C63 111.3(4)
C64 C65 H65A 109.5
C64 C65 H65B 109.5
H65A C65 H65B 109.5
C64 C65 H65C 109.5
H65A C65 H65C 109.5
H65B C65 H65C 109.5
C64 C66 H66A 109.5
C64 C66 H66B 109.5
H66A C66 H66B 109.5
C64 C66 H66C 109.5
H66A C66 H66C 109.5
H66B C66 H66C 109.5
C64 C67 H67A 109.5
C64 C67 H67B 109.5
H67A C67 H67B 109.5
C64 C67 H67C 109.5
H67A C67 H67C 109.5
H67B C67 H67C 109.5
C69A C68 C63 124.0(4)
C69A C68 H68 118
C63 C68 H68 118
C74 C69A C68 117.3(4)
C74 C69A C70A 120.8(5)
C68 C69A C70A 121.9(4)
C72A C70A C73A 87.4(16)
C72A C70A C69A 119.5(10)
C73A C70A C69A 108.0(6)
C72A C70A C71A 126.9(14)
C73A C70A C71A 88.5(15)
C69A C70A C71A 112.1(10)
C70A C71A H71A 109.5
C70A C71A H71B 109.5
H71A C71A H71B 109.5
C70A C71A H71C 109.5
H71A C71A H71C 109.5
H71B C71A H71C 109.5
C70A C72A C73A 48.7(12)
C70A C72A H72A 109.5
C73A C72A H72A 155.4
C70A C72A H72B 109.5
C73A C72A H72B 90.9
H72A C72A H72B 109.5
C70A C72A H72C 109.5
C73A C72A H72C 74.6
H72A C72A H72C 109.5
H72B C72A H72C 109.5
C70A C73A H73A 109.5
C72A C73A H73A 84.9
C70A C73A H73B 109.5
C72A C73A H73B 153.4
H73A C73A H73B 109.5
C70A C73A H73C 109.5
C72A C73A H73C 85.1
H73A C73A H73C 109.5
H73B C73A H73C 109.5
H71D C71B H71E 109.5
H71D C71B H71F 109.5
H71E C71B H71F 109.5
H72D C72B H72E 109.5
H72D C72B H72F 109.5
H72E C72B H72F 109.5
C69A C74 C75 121.6(4)
C69A C74 H74 119.2
C75 C74 H74 119.2
C74 C75 C62 120.5(3)
C74 C75 C88 121.6(3)
C62 C75 C88 117.9(3)
C88 N81 C82 116.9(3)
C88 N81 Y2 93.6(2)
C82 N81 Y2 124.5(2)
C88 N81 Y1 107.1(2)
C82 N81 Y1 112.2(2)
Y2 N81 Y1 99.66(10)
N81 C82 C87 117.5(3)
N81 C82 C83 111.8(3)
C87 C82 C83 110.1(3)
N81 C82 H82 105.5
C87 C82 H82 105.5
C83 C82 H82 105.5
C84 C83 C82 111.4(4)
C84 C83 H83A 109.4
C82 C83 H83A 109.4
C84 C83 H83B 109.4
C82 C83 H83B 109.4
H83A C83 H83B 108
C83 C84 C85 111.0(4)
C83 C84 H84A 109.4
C85 C84 H84A 109.4
C83 C84 H84B 109.4
C85 C84 H84B 109.4
H84A C84 H84B 108
C86 C85 C84 111.0(4)
C86 C85 H85A 109.4
C84 C85 H85A 109.4
C86 C85 H85B 109.4
C84 C85 H85B 109.4
H85A C85 H85B 108
C85 C86 C87 110.5(4)
C85 C86 H86A 109.5
C87 C86 H86A 109.5
C85 C86 H86B 109.5
C87 C86 H86B 109.5
H86A C86 H86B 108.1
C82 C87 C86 111.0(3)
C82 C87 H87A 109.4
C86 C87 H87A 109.4
C82 C87 H87B 109.4
C86 C87 H87B 109.4
H87A C87 H87B 108
N89 C88 N81 113.9(3)
N89 C88 C75 124.3(3)
N81 C88 C75 121.7(3)
N89 C88 Y2 56.17(17)
N81 C88 Y2 57.75(16)
C75 C88 Y2 175.8(2)
C88 N89 C90 124.0(3)
C88 N89 Y2 97.0(2)
C90 N89 Y2 138.5(2)
N89 C90 C91 109.3(3)
N89 C90 C95 110.1(3)
C91 C90 C95 108.6(3)
N89 C90 H90 109.6
C91 C90 H90 109.6
C95 C90 H90 109.6
C92 C91 C90 112.5(3)
C92 C91 H91A 109.1
C90 C91 H91A 109.1
C92 C91 H91B 109.1
C90 C91 H91B 109.1
H91A C91 H91B 107.8
C91 C92 C93 110.3(4)
C91 C92 H92A 109.6
C93 C92 H92A 109.6
C91 C92 H92B 109.6
C93 C92 H92B 109.6
H92A C92 H92B 108.1
C92 C93 C94 110.1(4)
C92 C93 H93A 109.6
C94 C93 H93A 109.6
C92 C93 H93B 109.6
C94 C93 H93B 109.6
H93A C93 H93B 108.2
C95 C94 C93 111.1(4)
C95 C94 H94A 109.4
C93 C94 H94A 109.4
C95 C94 H94B 109.4
C93 C94 H94B 109.4
H94A C94 H94B 108
C94 C95 C90 111.5(4)
C94 C95 H95A 109.3
C90 C95 H95A 109.3
C94 C95 H95B 109.3
C90 C95 H95B 109.3
H95A C95 H95B 108
N101 Li1 N106 87.4(3)
C104 N101 C103 110.9(4)
C104 N101 C102 109.5(4)
C103 N101 C102 108.4(4)
C104 N101 Li1 101.6(4)
C103 N101 Li1 111.9(4)
C102 N101 Li1 114.4(3)
N101 C102 H10A 109.5
N101 C102 H10B 109.5
H10A C102 H10B 109.5
N101 C102 H10C 109.5
H10A C102 H10C 109.5
H10B C102 H10C 109.5
N101 C103 H10D 109.5
N101 C103 H10E 109.5
H10D C103 H10E 109.5
N101 C103 H10F 109.5
H10D C103 H10F 109.5
H10E C103 H10F 109.5
N101 C104 C105 112.0(4)
N101 C104 H10G 109.2
C105 C104 H10G 109.2
N101 C104 H10H 109.2
C105 C104 H10H 109.2
H10G C104 H10H 107.9
N106 C105 C104 112.2(4)
N106 C105 H10I 109.2
C104 C105 H10I 109.2
N106 C105 H10J 109.2
C104 C105 H10J 109.2
H10I C105 H10J 107.9
C107 N106 C108 110.0(5)
C107 N106 C105 110.9(4)
C108 N106 C105 108.7(4)
C107 N106 Li1 112.7(4)
C108 N106 Li1 112.7(4)
C105 N106 Li1 101.5(4)
N106 C107 H10K 109.5
N106 C107 H10L 109.5
H10K C107 H10L 109.5
N106 C107 H10M 109.5
H10K C107 H10M 109.5
H10L C107 H10M 109.5
N106 C108 H10N 109.5
N106 C108 H10O 109.5
H10N C108 H10O 109.5
N106 C108 H10P 109.5
H10N C108 H10P 109.5
H10O C108 H10P 109.5
N206 Li2 N201 85.5(3)
C203 N201 C202 117.7(12)
C203 N201 C204 102.0(8)
C202 N201 C204 111.7(18)
C203 N201 Li2 114.9(4)
C202 N201 Li2 109.1(18)
C204 N201 Li2 99.7(8)
N201 C202 H20A 109.5
N201 C202 H20B 109.5
H20A C202 H20B 109.5
N201 C202 H20C 109.5
H20A C202 H20C 109.5
H20B C202 H20C 109.5
N201 C203 H20D 109.5
N201 C203 H20E 109.5
H20D C203 H20E 109.5
N201 C203 H20F 109.5
H20D C203 H20F 109.5
H20E C203 H20F 109.5
C205 C204 N201 115.0(14)
C205 C204 H20G 108.5
N201 C204 H20G 108.5
C205 C204 H20H 108.5
N201 C204 H20H 108.5
H20G C204 H20H 107.5
N206 C205 C204 109.2(12)
N206 C205 H20I 109.8
C204 C205 H20I 109.8
N206 C205 H20J 109.8
C204 C205 H20J 109.8
H20I C205 H20J 108.3
C205 N206 C207 113.5(10)
C205 N206 C208 107.4(7)
C207 N206 C208 109.1(9)
C205 N206 Li2 104.5(6)
C207 N206 Li2 105.9(9)
C208 N206 Li2 116.6(6)
N206 C207 H20K 109.5
N206 C207 H20L 109.5
H20K C207 H20L 109.5
N206 C207 H20M 109.5
H20K C207 H20M 109.5
H20L C207 H20M 109.5
N206 C208 H20N 109.5
N206 C208 H20O 109.5
H20N C208 H20O 109.5
N206 C208 H20P 109.5
H20N C208 H20P 109.5
H20O C208 H20P 109.5
H21G C212 H21H 109.5
H21G C212 H21I 109.5
H21H C212 H21I 109.5
C215 C214 H21M 109.8
C215 C214 H21N 109.8
H21M C214 H21N 108.2
C214 C215 H21O 109.3
C214 C215 H21P 109.3
H21O C215 H21P 108
H21Q C217 H21R 109.5
H21Q C217 H21S 109.5
H21R C217 H21S 109.5
H21T C218 H21U 109.5
H21T C218 H21V 109.5
H21U C218 H21V 109.5
C312 C311 H31D 109.5
C312 C311 H31E 109.5
H31D C311 H31E 109.5
C312 C311 H31F 109.5
H31D C311 H31F 109.5
H31E C311 H31F 109.5
O313 C312 C311 116.0(8)
O313 C312 H31G 108.3
C311 C312 H31G 108.3
O313 C312 H31H 108.3
C311 C312 H31H 108.3
H31G C312 H31H 107.4
C312 O313 C314 119.1(7)
O313 C314 C315 115.1(7)
O313 C314 H31K 108.5
C315 C314 H31K 108.5
O313 C314 H31L 108.5
C315 C314 H31L 108.5
H31K C314 H31L 107.5
C314 C315 H31M 109.5
C314 C315 H31N 109.5
H31M C315 H31N 109.5
C314 C315 H31O 109.5
H31M C315 H31O 109.5
H31N C315 H31O 109.5

loop_
_geom_bond_atom_site_label_1
_geom_bond_atom_site_label_2
_geom_bond_distance
Y1 O61 2.159(2)
Y1 N41 2.398(3)
Y1 N49 2.474(3)
Y1 C32 2.491(4)
Y1 N81 2.518(3)
Y1 C31 2.532(4)
Y1 C48 2.877(3)
Y1 Y2 3.7990(5)
Y2 O11 2.168(2)
Y2 N89 2.423(3)
Y2 N81 2.453(3)
Y2 C2 2.515(4)
Y2 C1 2.522(4)
Y2 N49 2.525(3)
Y2 C88 2.895(3)
C1 H1A 0.98
C1 H1B 0.98
C1 H1C 0.98
C2 H2A 0.98
C2 H2B 0.98
C2 H2C 0.98
O11 C12 1.324(4)
C12 C25 1.405(5)
C12 C13 1.423(5)
C13 C18 1.413(6)
C13 C14 1.528(6)
C14 C16 1.532(6)
C14 C17 1.545(7)
C14 C15 1.547(6)
C15 H15A 0.98
C15 H15B 0.98
C15 H15C 0.98
C16 H16A 0.98
C16 H16B 0.98
C16 H16C 0.98
C17 H17A 0.98
C17 H17B 0.98
C17 H17C 0.98
C18 C19 1.390(7)
C18 H18 0.95
C19 C24 1.376(6)
C19 C20A 1.549(6)
C20A C23A 1.28(3)
C20A C22A 1.537(9)
C20A C21A 1.548(8)
C21A H21A 0.98
C21A H21B 0.98
C21A H21C 0.98
C22A H22A 0.98
C22A H22B 0.98
C22A H22C 0.98
C23A H23A 0.98
C23A H23B 0.98
C23A H23C 0.98
C23B H23D 0.98
C23B H23E 0.98
C23B H23F 0.98
C24 C25 1.405(5)
C24 H24 0.95
C25 C48 1.503(5)
C31 H31A 0.98
C31 H31B 0.98
C31 H31C 0.98
C32 H32A 0.98
C32 H32B 0.98
C32 H32C 0.98
N41 C48 1.299(4)
N41 C42 1.478(5)
C42 C47 1.538(5)
C42 C43 1.543(5)
C42 H42 1
C43 C44 1.531(6)
C43 H43A 0.99
C43 H43B 0.99
C44 C45 1.531(7)
C44 H44A 0.99
C44 H44B 0.99
C45 C46 1.522(8)
C45 H45A 0.99
C45 H45B 0.99
C46 C47 1.535(6)
C46 H46A 0.99
C46 H46B 0.99
C47 H47A 0.99
C47 H47B 0.99
C48 N49 1.382(5)
N49 C50 1.492(4)
C50 C51 1.528(5)
C50 C55 1.532(5)
C50 H50 1
C51 C52 1.537(6)
C51 H51A 0.99
C51 H51B 0.99
C52 C53 1.527(7)
C52 H52A 0.99
C52 H52B 0.99
C53 C54 1.509(7)
C53 H53A 0.99
C53 H53B 0.99
C54 C55 1.521(6)
C54 H54A 0.99
C54 H54B 0.99
C55 H55A 0.99
C55 H55B 0.99
O61 C62 1.335(4)
C62 C63 1.421(5)
C62 C75 1.423(5)
C63 C68 1.400(6)
C63 C64 1.550(6)
C64 C67 1.535(7)
C64 C66 1.536(6)
C64 C65 1.536(6)
C65 H65A 0.98
C65 H65B 0.98
C65 H65C 0.98
C66 H66A 0.98
C66 H66B 0.98
C66 H66C 0.98
C67 H67A 0.98
C67 H67B 0.98
C67 H67C 0.98
C68 C69A 1.392(6)
C68 H68 0.95
C69A C74 1.387(5)
C69A C70A 1.542(7)
C70A C72A 1.41(3)
C70A C73A 1.527(11)
C70A C71A 1.58(3)
C71A H71A 0.98
C71A H71B 0.98
C71A H71C 0.98
C72A C73A 2.03(4)
C72A H72A 0.98
C72A H72B 0.98
C72A H72C 0.98
C73A H73A 0.98
C73A H73B 0.98
C73A H73C 0.98
C71B H71D 0.98
C71B H71E 0.98
C71B H71F 0.98
C72B H72D 0.98
C72B H72E 0.98
C72B H72F 0.98
C74 C75 1.402(5)
C74 H74 0.95
C75 C88 1.491(5)
N81 C88 1.392(5)
N81 C82 1.499(5)
C82 C87 1.525(5)
C82 C83 1.532(5)
C82 H82 1
C83 C84 1.515(6)
C83 H83A 0.99
C83 H83B 0.99
C84 C85 1.529(7)
C84 H84A 0.99
C84 H84B 0.99
C85 C86 1.518(7)
C85 H85A 0.99
C85 H85B 0.99
C86 C87 1.536(6)
C86 H86A 0.99
C86 H86B 0.99
C87 H87A 0.99
C87 H87B 0.99
C88 N89 1.315(5)
N89 C90 1.465(5)
C90 C91 1.531(5)
C90 C95 1.543(5)
C90 H90 1
C91 C92 1.528(6)
C91 H91A 0.99
C91 H91B 0.99
C92 C93 1.533(7)
C92 H92A 0.99
C92 H92B 0.99
C93 C94 1.535(7)
C93 H93A 0.99
C93 H93B 0.99
C94 C95 1.529(6)
C94 H94A 0.99
C94 H94B 0.99
C95 H95A 0.99
C95 H95B 0.99
Li1 N101 2.129(8)
Li1 N106 2.138(9)
N101 C104 1.454(6)
N101 C103 1.463(6)
N101 C102 1.487(6)
C102 H10A 0.98
C102 H10B 0.98
C102 H10C 0.98
C103 H10D 0.98
C103 H10E 0.98
C103 H10F 0.98
C104 C105 1.507(8)
C104 H10G 0.99
C104 H10H 0.99
C105 N106 1.489(6)
C105 H10I 0.99
C105 H10J 0.99
N106 C107 1.459(7)
N106 C108 1.469(7)
C107 H10K 0.98
C107 H10L 0.98
C107 H10M 0.98
C108 H10N 0.98
C108 H10O 0.98
C108 H10P 0.98
Li2 N206 2.142(8)
Li2 N201 2.165(7)
N201 C203 1.458(6)
N201 C202 1.46(5)
N201 C204 1.52(2)
C202 H20A 0.98
C202 H20B 0.98
C202 H20C 0.98
C203 H20D 0.98
C203 H20E 0.98
C203 H20F 0.98
C204 C205 1.47(3)
C204 H20G 0.99
C204 H20H 0.99
C205 N206 1.429(15)
C205 H20I 0.99
C205 H20J 0.99
N206 C207 1.49(2)
N206 C208 1.507(14)
C207 H20K 0.98
C207 H20L 0.98
C207 H20M 0.98
C208 H20N 0.98
C208 H20O 0.98
C208 H20P 0.98
C212 H21G 0.98
C212 H21H 0.98
C212 H21I 0.98
C214 C215 1.52(2)
C214 H21M 0.99
C214 H21N 0.99
C215 H21O 0.99
C215 H21P 0.99
C217 H21Q 0.98
C217 H21R 0.98
C217 H21S 0.98
C218 H21T 0.98
C218 H21U 0.98
C218 H21V 0.98
C311 C312 1.397(12)
C311 H31D 0.98
C311 H31E 0.98
C311 H31F 0.98
C312 O313 1.319(8)
C312 H31G 0.99
C312 H31H 0.99
O313 C314 1.400(9)
C314 C315 1.421(10)
C314 H31K 0.99
C314 H31L 0.99
C315 H31M 0.98
C315 H31N 0.98
C315 H31O 0.98

loop_
_geom_torsion_atom_site_label_1
_geom_torsion_atom_site_label_2
_geom_torsion_atom_site_label_3
_geom_torsion_atom_site_label_4
_geom_torsion
O61 Y1 Y2 O11 104.42(10)
N41 Y1 Y2 O11 13.89(10)
N49 Y1 Y2 O11 -45.21(13)
C32 Y1 Y2 O11 -26.6(3)
N81 Y1 Y2 O11 147.77(13)
C31 Y1 Y2 O11 -126.32(11)
C48 Y1 Y2 O11 -9.90(11)
O61 Y1 Y2 N89 10.42(10)
N41 Y1 Y2 N89 -80.11(10)
N49 Y1 Y2 N89 -139.20(13)
C32 Y1 Y2 N89 -120.6(3)
N81 Y1 Y2 N89 53.78(13)
C31 Y1 Y2 N89 139.69(12)
C48 Y1 Y2 N89 -103.89(11)
O61 Y1 Y2 N81 -43.36(13)
N41 Y1 Y2 N81 -133.89(13)
N49 Y1 Y2 N81 167.02(15)
C32 Y1 Y2 N81 -174.3(3)
C31 Y1 Y2 N81 85.90(14)
C48 Y1 Y2 N81 -157.67(14)
O61 Y1 Y2 C2 -30.4(3)
N41 Y1 Y2 C2 -120.9(3)
N49 Y1 Y2 C2 -180.0(3)
C32 Y1 Y2 C2 -161.4(4)
N81 Y1 Y2 C2 13.0(3)
C31 Y1 Y2 C2 98.9(3)
C48 Y1 Y2 C2 -144.7(3)
O61 Y1 Y2 C1 -127.10(12)
N41 Y1 Y2 C1 142.37(12)
N49 Y1 Y2 C1 83.28(14)
C32 Y1 Y2 C1 101.9(3)
N81 Y1 Y2 C1 -83.74(14)
C31 Y1 Y2 C1 2.16(13)
C48 Y1 Y2 C1 118.59(13)
O61 Y1 Y2 N49 149.62(13)
N41 Y1 Y2 N49 59.09(13)
C32 Y1 Y2 N49 18.6(3)
N81 Y1 Y2 N49 -167.02(15)
C31 Y1 Y2 N49 -81.11(14)
C48 Y1 Y2 N49 35.31(13)
O61 Y1 Y2 C88 -9.71(11)
N41 Y1 Y2 C88 -100.24(11)
N49 Y1 Y2 C88 -159.33(14)
C32 Y1 Y2 C88 -140.7(3)
N81 Y1 Y2 C88 33.65(14)
C31 Y1 Y2 C88 119.55(13)
C48 Y1 Y2 C88 -124.02(12)
N89 Y2 O11 C12 102.1(4)
N81 Y2 O11 C12 56.7(4)
C2 Y2 O11 C12 -169.5(4)
C1 Y2 O11 C12 -81.4(4)
N49 Y2 O11 C12 -2.6(4)
C88 Y2 O11 C12 84.4(4)
Y1 Y2 O11 C12 25.4(4)
Y2 O11 C12 C25 -18.3(6)
Y2 O11 C12 C13 160.7(3)
O11 C12 C13 C18 -178.9(4)
C25 C12 C13 C18 0.1(6)
O11 C12 C13 C14 1.7(6)
C25 C12 C13 C14 -179.3(4)
C18 C13 C14 C16 -118.1(5)
C12 C13 C14 C16 61.3(6)
C18 C13 C14 C17 121.8(5)
C12 C13 C14 C17 -58.8(5)
C18 C13 C14 C15 1.6(7)
C12 C13 C14 C15 -179.1(4)
C12 C13 C18 C19 -0.5(7)
C14 C13 C18 C19 178.9(5)
C13 C18 C19 C24 0.6(8)
C13 C18 C19 C20A 177.9(5)
C24 C19 C20A C23A -9(3)
C18 C19 C20A C23A 174(3)
C24 C19 C20A C22A 108.2(6)
C18 C19 C20A C22A -69.1(7)
C24 C19 C20A C21A -135.1(5)
C18 C19 C20A C21A 47.6(7)
C18 C19 C24 C25 -0.3(7)
C20A C19 C24 C25 -177.6(5)
C19 C24 C25 C12 -0.1(6)
C19 C24 C25 C48 179.2(4)
O11 C12 C25 C24 179.2(4)
C13 C12 C25 C24 0.2(6)
O11 C12 C25 C48 -0.1(5)
C13 C12 C25 C48 -179.1(4)
O61 Y1 N41 C48 -151.4(2)
N49 Y1 N41 C48 -3.45(19)
C32 Y1 N41 C48 118.3(2)
N81 Y1 N41 C48 -74.5(2)
C31 Y1 N41 C48 27.0(3)
Y2 Y1 N41 C48 -46.78(18)
O61 Y1 N41 C42 23.5(3)
N49 Y1 N41 C42 171.4(4)
C32 Y1 N41 C42 -66.9(3)
N81 Y1 N41 C42 100.4(3)
C31 Y1 N41 C42 -158.2(3)
C48 Y1 N41 C42 174.8(5)
Y2 Y1 N41 C42 128.1(3)
C48 N41 C42 C47 -99.2(4)
Y1 N41 C42 C47 86.9(4)
C48 N41 C42 C43 140.8(3)
Y1 N41 C42 C43 -33.1(5)
N41 C42 C43 C44 -177.7(3)
C47 C42 C43 C44 60.5(4)
C42 C43 C44 C45 -58.5(5)
C43 C44 C45 C46 54.9(6)
C44 C45 C46 C47 -53.9(6)
C45 C46 C47 C42 56.3(5)
N41 C42 C47 C46 -179.1(4)
C43 C42 C47 C46 -59.1(5)
C42 N41 C48 N49 -170.4(3)
Y1 N41 C48 N49 5.6(3)
C42 N41 C48 C25 2.6(5)
Y1 N41 C48 C25 178.6(3)
C42 N41 C48 Y1 -176.0(4)
C24 C25 C48 N41 67.9(5)
C12 C25 C48 N41 -112.9(4)
C24 C25 C48 N49 -119.5(4)
C12 C25 C48 N49 59.7(5)
O61 Y1 C48 N41 32.9(2)
N49 Y1 C48 N41 174.1(3)
C32 Y1 C48 N41 -64.9(2)
N81 Y1 C48 N41 107.9(2)
C31 Y1 C48 N41 -160.8(2)
Y2 Y1 C48 N41 121.9(2)
O61 Y1 C48 N49 -141.18(18)
N41 Y1 C48 N49 -174.1(3)
C32 Y1 C48 N49 121.0(2)
N81 Y1 C48 N49 -66.22(19)
C31 Y1 C48 N49 25.1(2)
Y2 Y1 C48 N49 -52.22(17)
N41 C48 N49 C50 -139.8(3)
C25 C48 N49 C50 47.0(4)
Y1 C48 N49 C50 -134.4(3)
N41 C48 N49 Y1 -5.4(3)
C25 C48 N49 Y1 -178.6(3)
N41 C48 N49 Y2 94.3(3)
C25 C48 N49 Y2 -79.0(3)
Y1 C48 N49 Y2 99.64(12)
O61 Y1 N49 C48 56.1(2)
N41 Y1 N49 C48 3.21(17)
C32 Y1 N49 C48 -68.5(2)
N81 Y1 N49 C48 111.7(2)
C31 Y1 N49 C48 -157.1(2)
Y2 Y1 N49 C48 103.4(2)
O61 Y1 N49 C50 -174.7(2)
N41 Y1 N49 C50 132.5(3)
C32 Y1 N49 C50 60.7(3)
N81 Y1 N49 C50 -119.1(3)
C31 Y1 N49 C50 -27.9(3)
C48 Y1 N49 C50 129.2(4)
Y2 Y1 N49 C50 -127.4(3)
O61 Y1 N49 Y2 -47.27(18)
N41 Y1 N49 Y2 -100.14(13)
C32 Y1 N49 Y2 -171.85(12)
N81 Y1 N49 Y2 8.35(10)
C31 Y1 N49 Y2 99.55(12)
C48 Y1 N49 Y2 -103.4(2)
O11 Y2 N49 C48 41.5(2)
N89 Y2 N49 C48 -53.1(2)
N81 Y2 N49 C48 -102.8(2)
C2 Y2 N49 C48 85.8(4)
C1 Y2 N49 C48 168.3(2)
C88 Y2 N49 C48 -77.3(2)
Y1 Y2 N49 C48 -94.2(2)
O11 Y2 N49 C50 -88.3(2)
N89 Y2 N49 C50 177.1(2)
N81 Y2 N49 C50 127.4(2)
C2 Y2 N49 C50 -44.0(5)
C1 Y2 N49 C50 38.5(2)
C88 Y2 N49 C50 152.9(2)
Y1 Y2 N49 C50 136.0(3)
O11 Y2 N49 Y1 135.66(12)
N89 Y2 N49 Y1 41.08(12)
N81 Y2 N49 Y1 -8.56(10)
C2 Y2 N49 Y1 180.0(3)
C1 Y2 N49 Y1 -97.50(12)
C88 Y2 N49 Y1 16.93(11)
C48 N49 C50 C51 56.6(4)
Y1 N49 C50 C51 -61.0(4)
Y2 N49 C50 C51 177.5(2)
C48 N49 C50 C55 -73.2(4)
Y1 N49 C50 C55 169.2(3)
Y2 N49 C50 C55 47.7(4)
N49 C50 C51 C52 168.6(3)
C55 C50 C51 C52 -57.3(5)
C50 C51 C52 C53 53.3(5)
C51 C52 C53 C54 -52.2(6)
C52 C53 C54 C55 55.6(6)
C53 C54 C55 C50 -59.4(5)
N49 C50 C55 C54 -169.0(4)
C51 C50 C55 C54 60.0(5)
N41 Y1 O61 C62 94.6(4)
N49 Y1 O61 C62 53.5(4)
C32 Y1 O61 C62 -174.0(4)
N81 Y1 O61 C62 -3.3(4)
C31 Y1 O61 C62 -84.0(4)
C48 Y1 O61 C62 80.5(4)
Y2 Y1 O61 C62 23.4(4)
Y1 O61 C62 C63 163.1(3)
Y1 O61 C62 C75 -16.7(6)
O61 C62 C63 C68 -176.8(4)
C75 C62 C63 C68 3.0(6)
O61 C62 C63 C64 0.7(6)
C75 C62 C63 C64 -179.5(4)
C68 C63 C64 C67 114.0(5)
C62 C63 C64 C67 -63.4(5)
C68 C63 C64 C66 -125.6(5)
C62 C63 C64 C66 57.0(5)
C68 C63 C64 C65 -6.9(6)
C62 C63 C64 C65 175.7(4)
C62 C63 C68 C69A 0.0(7)
C64 C63 C68 C69A -177.5(5)
C63 C68 C69A C74 -2.4(8)
C63 C68 C69A C70A 177.4(6)
C74 C69A C70A C72A -18(2)
C68 C69A C70A C72A 162.7(18)
C74 C69A C70A C73A 79.8(8)
C68 C69A C70A C73A -99.9(7)
C74 C69A C70A C71A 175.7(17)
C68 C69A C70A C71A -4.0(19)
C69A C70A C72A C73A 109.3(11)
C71A C70A C72A C73A -86(3)
C69A C70A C73A C72A -120.2(10)
C71A C70A C73A C72A 127.0(15)
C68 C69A C74 C75 1.7(7)
C70A C69A C74 C75 -178.0(5)
C69A C74 C75 C62 1.3(7)
C69A C74 C75 C88 176.9(4)
O61 C62 C75 C74 176.2(4)
C63 C62 C75 C74 -3.7(6)
O61 C62 C75 C88 0.4(5)
C63 C62 C75 C88 -179.5(4)
O11 Y2 N81 C88 58.2(2)
N89 Y2 N81 C88 -0.75(17)
C2 Y2 N81 C88 -66.7(2)
C1 Y2 N81 C88 -154.8(2)
N49 Y2 N81 C88 116.5(2)
Y1 Y2 N81 C88 108.0(2)
O11 Y2 N81 C82 -175.4(2)
N89 Y2 N81 C82 125.6(3)
C2 Y2 N81 C82 59.7(3)
C1 Y2 N81 C82 -28.4(3)
N49 Y2 N81 C82 -117.1(3)
C88 Y2 N81 C82 126.4(3)
Y1 Y2 N81 C82 -125.6(3)
O11 Y2 N81 Y1 -49.80(17)
N89 Y2 N81 Y1 -108.79(14)
C2 Y2 N81 Y1 -174.70(12)
C1 Y2 N81 Y1 97.13(12)
N49 Y2 N81 Y1 8.43(10)
C88 Y2 N81 Y1 -108.0(2)
O61 Y1 N81 C88 40.3(2)
N41 Y1 N81 C88 -53.4(2)
N49 Y1 N81 C88 -105.4(2)
C32 Y1 N81 C88 75.2(5)
C31 Y1 N81 C88 167.3(2)
C48 Y1 N81 C88 -78.9(2)
Y2 Y1 N81 C88 -96.8(2)
O61 Y1 N81 C82 -89.3(2)
N41 Y1 N81 C82 177.0(2)
N49 Y1 N81 C82 125.0(2)
C32 Y1 N81 C82 -54.4(5)
C31 Y1 N81 C82 37.7(2)
C48 Y1 N81 C82 151.5(2)
Y2 Y1 N81 C82 133.6(3)
O61 Y1 N81 Y2 137.10(12)
N41 Y1 N81 Y2 43.42(12)
N49 Y1 N81 Y2 -8.61(10)
C32 Y1 N81 Y2 172.0(4)
C31 Y1 N81 Y2 -95.91(12)
C48 Y1 N81 Y2 17.89(11)
C88 N81 C82 C87 -73.7(4)
Y2 N81 C82 C87 170.6(2)
Y1 N81 C82 C87 50.6(4)
C88 N81 C82 C83 55.0(4)
Y2 N81 C82 C83 -60.7(4)
Y1 N81 C82 C83 179.3(2)
N81 C82 C83 C84 171.0(4)
C87 C82 C83 C84 -56.5(5)
C82 C83 C84 C85 56.3(6)
C83 C84 C85 C86 -56.3(6)
C84 C85 C86 C87 56.4(6)
N81 C82 C87 C86 -174.0(3)
C83 C82 C87 C86 56.5(5)
C85 C86 C87 C82 -57.0(5)
C82 N81 C88 N89 -130.6(3)
Y2 N81 C88 N89 1.3(3)
Y1 N81 C88 N89 102.5(3)
C82 N81 C88 C75 53.0(4)
Y2 N81 C88 C75 -175.1(3)
Y1 N81 C88 C75 -73.9(3)
C82 N81 C88 Y2 -131.9(3)
Y1 N81 C88 Y2 101.25(14)
C74 C75 C88 N89 61.6(5)
C62 C75 C88 N89 -122.7(4)
C74 C75 C88 N81 -122.4(4)
C62 C75 C88 N81 53.3(5)
C74 C75 C88 Y2 157(3)
C62 C75 C88 Y2 -27(4)
O11 Y2 C88 N89 41.9(2)
N81 Y2 C88 N89 -178.6(3)
C2 Y2 C88 N89 -55.1(2)
C1 Y2 C88 N89 -150.8(2)
N49 Y2 C88 N89 119.3(2)
Y1 Y2 C88 N89 132.4(2)
O11 Y2 C88 N81 -139.43(18)
N89 Y2 C88 N81 178.6(3)
C2 Y2 C88 N81 123.5(2)
C1 Y2 C88 N81 27.9(2)
N49 Y2 C88 N81 -62.11(19)
Y1 Y2 C88 N81 -48.96(17)
N81 C88 N89 C90 -174.6(3)
C75 C88 N89 C90 1.6(5)
Y2 C88 N89 C90 -173.3(4)
N81 C88 N89 Y2 -1.3(3)
C75 C88 N89 Y2 175.0(3)
O11 Y2 N89 C88 -143.7(2)
N81 Y2 N89 C88 0.80(18)
C2 Y2 N89 C88 127.4(2)
C1 Y2 N89 C88 40.4(3)
N49 Y2 N89 C88 -64.9(2)
Y1 Y2 N89 C88 -38.98(19)
O11 Y2 N89 C90 27.9(3)
N81 Y2 N89 C90 172.4(4)
C2 Y2 N89 C90 -61.0(4)
C1 Y2 N89 C90 -148.0(3)
N49 Y2 N89 C90 106.7(3)
C88 Y2 N89 C90 171.6(5)
Y1 Y2 N89 C90 132.7(3)
C88 N89 C90 C91 138.7(3)
Y2 N89 C90 C91 -31.3(5)
C88 N89 C90 C95 -102.1(4)
Y2 N89 C90 C95 87.9(4)
N89 C90 C91 C92 177.1(3)
C95 C90 C91 C92 56.9(4)
C90 C91 C92 C93 -57.9(5)
C91 C92 C93 C94 56.3(5)
C92 C93 C94 C95 -56.7(6)
C93 C94 C95 C90 57.5(6)
N89 C90 C95 C94 -176.0(3)
C91 C90 C95 C94 -56.3(5)
N106 Li1 N101 C104 -17.2(4)
N106 Li1 N101 C103 101.2(4)
N106 Li1 N101 C102 -135.1(4)
C103 N101 C104 C105 -75.6(5)
C102 N101 C104 C105 164.8(4)
Li1 N101 C104 C105 43.5(5)
N101 C104 C105 N106 -60.0(6)
C104 C105 N106 C107 157.7(5)
C104 C105 N106 C108 -81.2(6)
C104 C105 N106 Li1 37.8(5)
N101 Li1 N106 C107 -129.5(4)
N101 Li1 N106 C108 105.3(4)
N101 Li1 N106 C105 -10.8(4)
N206 Li2 N201 C203 -117.8(4)
N206 Li2 N201 C202 107.5(16)
N206 Li2 N201 C204 -9.7(7)
C203 N201 C204 C205 157.0(11)
C202 N201 C204 C205 -76(2)
Li2 N201 C204 C205 38.8(12)
N201 C204 C205 N206 -60.7(14)
C204 C205 N206 C207 -70.6(14)
C204 C205 N206 C208 168.7(11)
C204 C205 N206 Li2 44.3(12)
N201 Li2 N206 C205 -18.5(6)
N201 Li2 N206 C207 101.7(8)
N201 Li2 N206 C208 -136.9(7)
C311 C312 O313 C314 179.7(10)
C312 O313 C314 C315 -174.2(8)

loop_
_platon_squeeze_void_nr
_platon_squeeze_void_average_x
_platon_squeeze_void_average_y
_platon_squeeze_void_average_z
_platon_squeeze_void_volume
_platon_squeeze_void_count_electrons
_platon_squeeze_void_content
1 0.000 0.500 0.000 618 86 ' '
2 0.266 0.775 0.533 10 1 ' '
3 0.492 0.411 0.624 12 1 ' '
4 0.507 0.589 0.376 12 1 ' '
5 0.734 0.225 0.467 10 1 ' '
